data_1517715
loop_
_publ_author_name
'N. Selvakumaran'
'A. Pratheepkumar'
'S.W. Ng'
'Edward R.T. Tiekink'
'R. Karvembu'

_publ_section_title
;
 Synthesis, structural characterization and cytotoxicity of nickel(II)
 complexes containing 3,3-dialkyl/aryl-1-benzoylthiourea ligands
;
_journal_name_full
;
Inorganica Chimica Acta
;
_journal_page_first 82
_journal_page_last 87
_journal_volume 404
_journal_year 2013
_chemical_formula_moiety 'C32 H46 N4 Ni O2 S2'
_chemical_formula_sum 'C32 H46 N4 Ni O2 S2'
_chemical_formula_weight 641.56
_space_group_IT_number 82
_symmetry_cell_setting tetragonal
_symmetry_space_group_name_Hall 'I -4'
_symmetry_space_group_name_H-M 'I -4'
_atom_sites_solution_hydrogens geom
_atom_sites_solution_primary direct
_atom_sites_solution_secondary difmap
_cell_angle_alpha 90.00
_cell_angle_beta 90.00
_cell_angle_gamma 90.00
_cell_formula_units_Z 4
_cell_length_a 13.1481(3)
_cell_length_b 13.1481(3)
_cell_length_c 19.6476(6)
_cell_measurement_reflns_used 3039
_cell_measurement_temperature 100(2)
_cell_measurement_theta_max 29.1911
_cell_measurement_theta_min 3.0106
_cell_volume 3396.53(15)
_computing_cell_refinement 'CrysAlis PRO (Agilent, 2011)'
_computing_data_collection 'CrysAlis PRO (Agilent, 2011)'
_computing_data_reduction 'CrysAlis PRO (Agilent, 2011)'
_computing_molecular_graphics
;
ORTEP-3 (Farrugia, 1997) and DIAMOND (Brandenburg, 2006)
;
_computing_publication_material 'publCIF (Westrip, 2010)'
_computing_structure_refinement 'SHELXL97 (Sheldrick, 2008)'
_computing_structure_solution 'SHELXS97 (Sheldrick, 2008)'
_diffrn_ambient_temperature 100(2)
_diffrn_detector_area_resol_mean 10.4041
_diffrn_measured_fraction_theta_full 0.979
_diffrn_measured_fraction_theta_max 0.979
_diffrn_measurement_device_type 'Agilent Technologies SuperNova Dual diffractometer with Atlas detector'
_diffrn_measurement_method '\w scan'
_diffrn_radiation_monochromator Mirror
_diffrn_radiation_source 'SuperNova (Mo) X-ray Source'
_diffrn_radiation_type MoK\a
_diffrn_radiation_wavelength 0.71073
_diffrn_reflns_av_R_equivalents 0.0224
_diffrn_reflns_av_sigmaI/netI 0.0540
_diffrn_reflns_limit_h_max 13
_diffrn_reflns_limit_h_min -14
_diffrn_reflns_limit_k_max 13
_diffrn_reflns_limit_k_min -16
_diffrn_reflns_limit_l_max 15
_diffrn_reflns_limit_l_min -25
_diffrn_reflns_number 4866
_diffrn_reflns_theta_full 27.50
_diffrn_reflns_theta_max 27.50
_diffrn_reflns_theta_min 3.02
_diffrn_standards_decay_% 0
_diffrn_standards_interval_count 0
_diffrn_standards_interval_time 0
_diffrn_standards_number 0
_exptl_absorpt_coefficient_mu 0.727
_exptl_absorpt_correction_T_max 1.00000
_exptl_absorpt_correction_T_min 0.94962
_exptl_absorpt_correction_type multi-scan
_exptl_absorpt_process_details 'CrysAlis PRO (Agilent, 2011)'
_exptl_crystal_colour purple
_exptl_crystal_density_diffrn 1.255
_exptl_crystal_density_method 'not measured'
_exptl_crystal_description prism
_exptl_crystal_F_000 1368
_exptl_crystal_size_max 0.25
_exptl_crystal_size_mid 0.20
_exptl_crystal_size_min 0.15
_refine_diff_density_max 0.555
_refine_diff_density_min -0.225
_refine_diff_density_rms 0.061
_refine_ls_abs_structure_details 'Flack (1983), 1134 Friedel pairs'
_refine_ls_abs_structure_Flack 0.004(14)
_refine_ls_extinction_method none
_refine_ls_goodness_of_fit_ref 1.018
_refine_ls_hydrogen_treatment constr
_refine_ls_matrix_type full
_refine_ls_number_parameters 190
_refine_ls_number_reflns 3187
_refine_ls_number_restraints 0
_refine_ls_restrained_S_all 1.018
_refine_ls_R_factor_all 0.0360
_refine_ls_R_factor_gt 0.0319
_refine_ls_shift/su_max 0.000
_refine_ls_shift/su_mean 0.000
_refine_ls_structure_factor_coef Fsqd
_refine_ls_weighting_details 'calc w=1/[\s^2^(Fo^2^)+(0.0349P)^2^+0.0000P] where P=(Fo^2^+2Fc^2^)/3'
_refine_ls_weighting_scheme calc
_refine_ls_wR_factor_gt 0.0730
_refine_ls_wR_factor_ref 0.0771
_reflns_number_gt 3006
_reflns_number_total 3187
_reflns_threshold_expression I>2\s(I)
_cod_data_source_file ICA-2013-404-82-87-3.cif
_cod_data_source_block ni-3
_cod_original_cell_volume 3396.5(3)
_cod_database_code 1517715

loop_
_symmetry_equiv_pos_as_xyz
'x, y, z'
'-x, -y, z'
'y, -x, -z'
'-y, x, -z'
'x+1/2, y+1/2, z+1/2'
'-x+1/2, -y+1/2, z+1/2'
'y+1/2, -x+1/2, -z+1/2'
'-y+1/2, x+1/2, -z+1/2'

loop_
_atom_site_label
_atom_site_type_symbol
_atom_site_fract_x
_atom_site_fract_y
_atom_site_fract_z
_atom_site_U_iso_or_equiv
_atom_site_adp_type
_atom_site_occupancy
_atom_site_symmetry_multiplicity
_atom_site_calc_flag
_atom_site_refinement_flags
Ni Ni 0.5000 0.5000 0.32852(2) 0.01328(11) Uani 1 2 d S
S1 S 0.60141(5) 0.45358(5) 0.24795(3) 0.01745(15) Uani 1 1 d .
O1 O 0.59340(13) 0.47605(13) 0.39834(8) 0.0157(4) Uani 1 1 d .
N1 N 0.72037(17) 0.37480(18) 0.34999(10) 0.0180(5) Uani 1 1 d .
N2 N 0.72600(17) 0.29379(16) 0.24864(12) 0.0180(5) Uani 1 1 d .
C1 C 0.6860(2) 0.3688(2) 0.28559(13) 0.0154(5) Uani 1 1 d .
C2 C 0.6796(2) 0.43132(19) 0.39780(13) 0.0163(5) Uani 1 1 d .
C3 C 0.7150(2) 0.2858(2) 0.17517(15) 0.0209(6) Uani 1 1 d .
H3A H 0.6572 0.3290 0.1606 0.025 Uiso 1 1 calc R
H3B H 0.6981 0.2146 0.1634 0.025 Uiso 1 1 calc R
C4 C 0.8109(2) 0.3180(2) 0.13512(14) 0.0263(7) Uani 1 1 d .
H4 H 0.8653 0.2664 0.1438 0.032 Uiso 1 1 calc R
C5 C 0.8504(3) 0.4210(3) 0.15773(17) 0.0421(9) Uani 1 1 d .
H5A H 0.9097 0.4396 0.1302 0.063 Uiso 1 1 calc R
H5B H 0.8700 0.4178 0.2058 0.063 Uiso 1 1 calc R
H5C H 0.7970 0.4722 0.1518 0.063 Uiso 1 1 calc R
C6 C 0.7868(3) 0.3171(3) 0.05954(16) 0.0365(8) Uani 1 1 d .
H6A H 0.7314 0.3650 0.0502 0.055 Uiso 1 1 calc R
H6B H 0.7661 0.2485 0.0458 0.055 Uiso 1 1 calc R
H6C H 0.8474 0.3373 0.0338 0.055 Uiso 1 1 calc R
C7 C 0.7966(2) 0.2214(2) 0.28166(14) 0.0230(7) Uani 1 1 d .
H7A H 0.8477 0.2601 0.3081 0.028 Uiso 1 1 calc R
H7B H 0.8332 0.1827 0.2460 0.028 Uiso 1 1 calc R
C8 C 0.7422(2) 0.1455(2) 0.32971(18) 0.0302(7) Uani 1 1 d .
H8 H 0.6917 0.1845 0.3574 0.036 Uiso 1 1 calc R
C10 C 0.6842(3) 0.0660(3) 0.28862(17) 0.0375(8) Uani 1 1 d .
H10A H 0.7326 0.0227 0.2642 0.056 Uiso 1 1 calc R
H10B H 0.6395 0.1001 0.2559 0.056 Uiso 1 1 calc R
H10C H 0.6432 0.0241 0.3194 0.056 Uiso 1 1 calc R
C11 C 0.8174(3) 0.0977(2) 0.37789(15) 0.0352(8) Uani 1 1 d .
H11A H 0.7816 0.0515 0.4088 0.053 Uiso 1 1 calc R
H11B H 0.8514 0.1510 0.4043 0.053 Uiso 1 1 calc R
H11C H 0.8682 0.0594 0.3518 0.053 Uiso 1 1 calc R
C12 C 0.7410(2) 0.4396(2) 0.46198(13) 0.0165(6) Uani 1 1 d .
C13 C 0.6985(2) 0.4794(2) 0.52070(13) 0.0196(6) Uani 1 1 d .
H13 H 0.6297 0.5013 0.5204 0.023 Uiso 1 1 calc R
C14 C 0.7546(2) 0.4876(2) 0.57954(14) 0.0227(6) Uani 1 1 d .
H14 H 0.7246 0.5142 0.6198 0.027 Uiso 1 1 calc R
C15 C 0.8563(2) 0.4563(2) 0.57956(14) 0.0237(6) Uani 1 1 d .
H15 H 0.8958 0.4621 0.6199 0.028 Uiso 1 1 calc R
C16 C 0.8992(2) 0.4173(2) 0.52137(14) 0.0261(7) Uani 1 1 d .
H16 H 0.9684 0.3963 0.5216 0.031 Uiso 1 1 calc R
C17 C 0.8423(2) 0.4083(2) 0.46253(14) 0.0216(6) Uani 1 1 d .
H17 H 0.8722 0.3809 0.4225 0.026 Uiso 1 1 calc R

loop_
_atom_site_aniso_label
_atom_site_aniso_U_11
_atom_site_aniso_U_22
_atom_site_aniso_U_33
_atom_site_aniso_U_23
_atom_site_aniso_U_13
_atom_site_aniso_U_12
Ni 0.0125(3) 0.0134(3) 0.0139(2) 0.000 0.000 0.0017(2)
S1 0.0177(4) 0.0184(3) 0.0163(3) -0.0003(3) 0.0014(3) 0.0051(3)
O1 0.0125(9) 0.0171(10) 0.0175(9) 0.0004(7) -0.0013(8) 0.0028(8)
N1 0.0189(12) 0.0164(12) 0.0187(11) -0.0004(9) -0.0017(9) 0.0026(10)
N2 0.0178(12) 0.0169(11) 0.0191(11) -0.0015(10) 0.0038(10) 0.0036(9)
C1 0.0138(14) 0.0133(14) 0.0192(13) 0.0011(11) 0.0043(10) -0.0017(10)
C2 0.0164(14) 0.0127(14) 0.0197(13) 0.0049(11) 0.0023(11) -0.0019(11)
C3 0.0202(14) 0.0199(14) 0.0225(13) -0.0050(13) 0.0016(13) 0.0007(11)
C4 0.0255(17) 0.0272(17) 0.0263(15) 0.0012(13) 0.0075(13) 0.0002(13)
C5 0.044(2) 0.044(2) 0.039(2) -0.0056(16) 0.0142(16) -0.0209(17)
C6 0.043(2) 0.041(2) 0.0253(16) -0.0020(14) 0.0087(15) -0.0031(17)
C7 0.0265(17) 0.0177(16) 0.0247(15) 0.0010(12) 0.0053(12) 0.0097(12)
C8 0.0336(17) 0.0187(15) 0.0382(17) 0.0026(14) 0.0112(15) 0.0067(13)
C10 0.041(2) 0.0267(19) 0.044(2) 0.0063(15) 0.0046(16) -0.0015(15)
C11 0.047(2) 0.0307(19) 0.0279(17) 0.0021(14) 0.0025(15) 0.0102(16)
C12 0.0148(14) 0.0140(14) 0.0206(14) 0.0033(11) -0.0021(11) -0.0014(11)
C13 0.0164(14) 0.0194(15) 0.0230(14) 0.0027(11) -0.0012(11) 0.0024(11)
C14 0.0237(17) 0.0196(16) 0.0248(15) -0.0009(12) -0.0040(12) 0.0020(13)
C15 0.0221(16) 0.0242(17) 0.0247(15) 0.0026(12) -0.0073(12) -0.0032(13)
C16 0.0151(14) 0.0285(17) 0.0347(17) 0.0028(13) -0.0061(12) 0.0008(12)
C17 0.0180(15) 0.0232(16) 0.0237(15) -0.0001(12) 0.0009(12) 0.0023(12)

loop_
_atom_type_symbol
_atom_type_description
_atom_type_scat_dispersion_real
_atom_type_scat_dispersion_imag
_atom_type_scat_source
C C 0.0033 0.0016 'International Tables Vol C Tables 4.2.6.8 and 6.1.1.4'
H H 0.0000 0.0000 'International Tables Vol C Tables 4.2.6.8 and 6.1.1.4'
N N 0.0061 0.0033 'International Tables Vol C Tables 4.2.6.8 and 6.1.1.4'
O O 0.0106 0.0060 'International Tables Vol C Tables 4.2.6.8 and 6.1.1.4'
S S 0.1246 0.1234 'International Tables Vol C Tables 4.2.6.8 and 6.1.1.4'
Ni Ni 0.3393 1.1124 'International Tables Vol C Tables 4.2.6.8 and 6.1.1.4'

loop_
_geom_angle_atom_site_label_1
_geom_angle_atom_site_label_2
_geom_angle_atom_site_label_3
_geom_angle
_geom_angle_site_symmetry_1
_geom_angle_site_symmetry_3
O1 Ni O1 85.48(11) . 2_665
O1 Ni S1 173.07(6) . 2_665
O1 Ni S1 94.87(5) 2_665 2_665
O1 Ni S1 94.87(5) . .
O1 Ni S1 173.07(6) 2_665 .
S1 Ni S1 85.62(4) 2_665 .
C1 S1 Ni 105.33(9) . .
C2 O1 Ni 130.93(16) . .
C2 N1 C1 124.7(2) . .
C1 N2 C3 123.7(2) . .
C1 N2 C7 119.0(2) . .
C3 N2 C7 116.8(2) . .
N2 C1 N1 115.0(2) . .
N2 C1 S1 119.6(2) . .
N1 C1 S1 125.2(2) . .
O1 C2 N1 129.0(2) . .
O1 C2 C12 115.9(2) . .
N1 C2 C12 115.0(2) . .
N2 C3 C4 113.8(2) . .
N2 C3 H3A 108.8 . .
C4 C3 H3A 108.8 . .
N2 C3 H3B 108.8 . .
C4 C3 H3B 108.8 . .
H3A C3 H3B 107.7 . .
C6 C4 C5 111.4(3) . .
C6 C4 C3 109.0(3) . .
C5 C4 C3 112.0(2) . .
C6 C4 H4 108.1 . .
C5 C4 H4 108.1 . .
C3 C4 H4 108.1 . .
C4 C5 H5A 109.5 . .
C4 C5 H5B 109.5 . .
H5A C5 H5B 109.5 . .
C4 C5 H5C 109.5 . .
H5A C5 H5C 109.5 . .
H5B C5 H5C 109.5 . .
C4 C6 H6A 109.5 . .
C4 C6 H6B 109.5 . .
H6A C6 H6B 109.5 . .
C4 C6 H6C 109.5 . .
H6A C6 H6C 109.5 . .
H6B C6 H6C 109.5 . .
N2 C7 C8 113.1(2) . .
N2 C7 H7A 109.0 . .
C8 C7 H7A 109.0 . .
N2 C7 H7B 109.0 . .
C8 C7 H7B 109.0 . .
H7A C7 H7B 107.8 . .
C11 C8 C10 112.0(3) . .
C11 C8 C7 110.4(3) . .
C10 C8 C7 110.5(3) . .
C11 C8 H8 107.9 . .
C10 C8 H8 107.9 . .
C7 C8 H8 107.9 . .
C8 C10 H10A 109.5 . .
C8 C10 H10B 109.5 . .
H10A C10 H10B 109.5 . .
C8 C10 H10C 109.5 . .
H10A C10 H10C 109.5 . .
H10B C10 H10C 109.5 . .
C8 C11 H11A 109.5 . .
C8 C11 H11B 109.5 . .
H11A C11 H11B 109.5 . .
C8 C11 H11C 109.5 . .
H11A C11 H11C 109.5 . .
H11B C11 H11C 109.5 . .
C13 C12 C17 119.4(2) . .
C13 C12 C2 120.7(2) . .
C17 C12 C2 119.9(2) . .
C14 C13 C12 120.9(3) . .
C14 C13 H13 119.6 . .
C12 C13 H13 119.6 . .
C13 C14 C15 119.3(3) . .
C13 C14 H14 120.3 . .
C15 C14 H14 120.3 . .
C16 C15 C14 120.1(3) . .
C16 C15 H15 119.9 . .
C14 C15 H15 119.9 . .
C15 C16 C17 120.4(3) . .
C15 C16 H16 119.8 . .
C17 C16 H16 119.8 . .
C16 C17 C12 119.9(3) . .
C16 C17 H17 120.0 . .
C12 C17 H17 120.0 . .

loop_
_geom_bond_atom_site_label_1
_geom_bond_atom_site_label_2
_geom_bond_distance
_geom_bond_site_symmetry_2
Ni O1 1.8680(17) .
Ni O1 1.8680(17) 2_665
Ni S1 2.1578(7) 2_665
Ni S1 2.1578(7) .
S1 C1 1.740(3) .
O1 C2 1.277(3) .
N1 C2 1.312(3) .
N1 C1 1.346(3) .
N2 C1 1.333(3) .
N2 C3 1.455(4) .
N2 C7 1.480(3) .
C2 C12 1.501(3) .
C3 C4 1.546(4) .
C3 H3A 0.9900 .
C3 H3B 0.9900 .
C4 C6 1.519(4) .
C4 C5 1.517(5) .
C4 H4 1.0000 .
C5 H5A 0.9800 .
C5 H5B 0.9800 .
C5 H5C 0.9800 .
C6 H6A 0.9800 .
C6 H6B 0.9800 .
C6 H6C 0.9800 .
C7 C8 1.548(4) .
C7 H7A 0.9900 .
C7 H7B 0.9900 .
C8 C11 1.507(4) .
C8 C10 1.525(4) .
C8 H8 1.0000 .
C10 H10A 0.9800 .
C10 H10B 0.9800 .
C10 H10C 0.9800 .
C11 H11A 0.9800 .
C11 H11B 0.9800 .
C11 H11C 0.9800 .
C12 C13 1.385(4) .
C12 C17 1.395(4) .
C13 C14 1.376(4) .
C13 H13 0.9500 .
C14 C15 1.399(4) .
C14 H14 0.9500 .
C15 C16 1.374(4) .
C15 H15 0.9500 .
C16 C17 1.382(4) .
C16 H16 0.9500 .
C17 H17 0.9500 .

loop_
_geom_torsion_atom_site_label_1
_geom_torsion_atom_site_label_2
_geom_torsion_atom_site_label_3
_geom_torsion_atom_site_label_4
_geom_torsion
_geom_torsion_site_symmetry_1
O1 Ni S1 C1 26.08(11) .
O1 Ni S1 C1 -66.5(5) 2_665
S1 Ni S1 C1 -160.86(10) 2_665
O1 Ni O1 C2 162.6(3) 2_665
S1 Ni O1 C2 -104.2(5) 2_665
S1 Ni O1 C2 -10.4(2) .
C3 N2 C1 N1 -167.5(2) .
C7 N2 C1 N1 4.2(3) .
C3 N2 C1 S1 9.2(3) .
C7 N2 C1 S1 -179.0(2) .
C2 N1 C1 N2 -168.2(2) .
C2 N1 C1 S1 15.3(4) .
Ni S1 C1 N2 149.44(19) .
Ni S1 C1 N1 -34.2(3) .
Ni O1 C2 N1 -12.2(4) .
Ni O1 C2 C12 171.42(17) .
C1 N1 C2 O1 13.6(4) .
C1 N1 C2 C12 -170.0(2) .
C1 N2 C3 C4 103.1(3) .
C7 N2 C3 C4 -68.8(3) .
N2 C3 C4 C6 -174.1(2) .
N2 C3 C4 C5 -50.5(3) .
C1 N2 C7 C8 73.6(3) .
C3 N2 C7 C8 -114.1(3) .
N2 C7 C8 C11 -161.9(2) .
N2 C7 C8 C10 73.7(3) .
O1 C2 C12 C13 9.8(4) .
N1 C2 C12 C13 -167.1(2) .
O1 C2 C12 C17 -169.2(2) .
N1 C2 C12 C17 13.9(4) .
C17 C12 C13 C14 -0.6(4) .
C2 C12 C13 C14 -179.6(2) .
C12 C13 C14 C15 0.8(4) .
C13 C14 C15 C16 -0.4(4) .
C14 C15 C16 C17 -0.2(4) .
C15 C16 C17 C12 0.4(4) .
C13 C12 C17 C16 0.0(4) .
C2 C12 C17 C16 179.1(2) .
